data_4029314
loop_
_publ_author_name
'Pandey, Anil K.'
'Yap, Glenn P. A.'
'Zondlo, Neal J.'

_publ_section_title
;
 (2S,4R)-4-Hydroxyproline(4-nitrobenzoate): Strong Induction of
 Stereoelectronic Effects via a Readily Synthesized Proline Derivative.
 Crystallographic Observation of a Correlation between Torsion Angle and
 Bond Length in a Hyperconjugative Interaction.
;
_journal_issue 9
_journal_name_full 'The Journal of organic chemistry'
_journal_page_first 4174
_journal_page_last 4179
_journal_paper_doi 10.1021/jo500367d
_journal_volume 79
_journal_year 2014
_chemical_absolute_configuration rmad
_chemical_formula_sum 'C12 H14 N2 O7'
_chemical_formula_weight 298.25
_chemical_name_systematic
; 
 ? 
;
_space_group_crystal_system monoclinic
_space_group_IT_number 4
_space_group_name_Hall 'P 2yb'
_space_group_name_H-M_alt 'P 1 21 1'
_symmetry_space_group_name_Hall 'P 2yb'
_symmetry_space_group_name_H-M 'P 1 21 1'
_atom_sites_solution_hydrogens mixed
_audit_creation_method SHELXL-2013
_cell_angle_alpha 90
_cell_angle_beta 103.587(2)
_cell_angle_gamma 90
_cell_formula_units_Z 8
_cell_length_a 12.8822(17)
_cell_length_b 9.5928(13)
_cell_length_c 22.444(3)
_cell_measurement_reflns_used 9062
_cell_measurement_temperature 200(2)
_cell_measurement_theta_max 25.58
_cell_measurement_theta_min 2.17
_cell_volume 2695.9(6)
_computing_cell_refinement 'Bruker SAINT'
_computing_data_collection 'Bruker APEX2'
_computing_data_reduction 'Bruker SAINT'
_computing_molecular_graphics 'Bruker SHELXTL'
_computing_publication_material 'Bruker SHELXTL'
_computing_structure_refinement 'SHELXL-2013 (Sheldrick, 2013)'
_computing_structure_solution 'SHELXS-97 (Sheldrick 2008)'
_diffrn_ambient_temperature 200(2)
_diffrn_detector_area_resol_mean 8.33
_diffrn_measured_fraction_theta_full 0.999
_diffrn_measured_fraction_theta_max 0.996
_diffrn_measurement_device_type 'Bruker AXS APEX diffractometer'
_diffrn_measurement_method '\f and \w scans'
_diffrn_radiation_type MoK\a
_diffrn_radiation_wavelength 0.71073
_diffrn_reflns_av_R_equivalents 0.0474
_diffrn_reflns_av_unetI/netI 0.0422
_diffrn_reflns_Laue_measured_fraction_full 0.999
_diffrn_reflns_Laue_measured_fraction_max 0.996
_diffrn_reflns_limit_h_max 16
_diffrn_reflns_limit_h_min -16
_diffrn_reflns_limit_k_max 12
_diffrn_reflns_limit_k_min -12
_diffrn_reflns_limit_l_max 29
_diffrn_reflns_limit_l_min -29
_diffrn_reflns_number 63686
_diffrn_reflns_point_group_measured_fraction_full 0.999
_diffrn_reflns_point_group_measured_fraction_max 0.994
_diffrn_reflns_theta_full 25.242
_diffrn_reflns_theta_max 27.736
_diffrn_reflns_theta_min 1.626
_exptl_absorpt_coefficient_mu 0.123
_exptl_absorpt_correction_T_max 0.7456
_exptl_absorpt_correction_T_min 0.7063
_exptl_absorpt_correction_type multi-scan
_exptl_absorpt_process_details 'APEX2 (Bruker, 2007)'
_exptl_crystal_colour colourless
_exptl_crystal_density_diffrn 1.470
_exptl_crystal_description plate
_exptl_crystal_F_000 1248
_exptl_crystal_size_max 0.442
_exptl_crystal_size_mid 0.334
_exptl_crystal_size_min 0.140
_refine_diff_density_max 0.286
_refine_diff_density_min -0.192
_refine_diff_density_rms 0.040
_refine_ls_abs_structure_details
; 
 Flack x determined using 3540 quotients [(I+)-(I-)]/[(I+)+(I-)] 
 (Parsons and Flack (2004), Acta Cryst. A60, s61). 
;
_refine_ls_abs_structure_Flack -0.3(3)
_refine_ls_extinction_method none
_refine_ls_goodness_of_fit_ref 1.011
_refine_ls_hydrogen_treatment mixed
_refine_ls_matrix_type full
_refine_ls_number_parameters 805
_refine_ls_number_reflns 12602
_refine_ls_number_restraints 51
_refine_ls_restrained_S_all 1.010
_refine_ls_R_factor_all 0.0712
_refine_ls_R_factor_gt 0.0437
_refine_ls_shift/su_max 0.000
_refine_ls_shift/su_mean 0.000
_refine_ls_structure_factor_coef Fsqd
_refine_ls_weighting_details 'w=1/[\s^2^(Fo^2^)+(0.0446P)^2^+0.3164P] where P=(Fo^2^+2Fc^2^)/3'
_refine_ls_weighting_scheme calc
_refine_ls_wR_factor_gt 0.0906
_refine_ls_wR_factor_ref 0.1039
_reflns_Friedel_coverage 0.884
_reflns_Friedel_fraction_full 1.000
_reflns_Friedel_fraction_max 0.991
_reflns_number_gt 9211
_reflns_number_total 12602
_reflns_threshold_expression 'I > 2\s(I)'
_cod_data_source_file jo500367d_si_002.cif
_cod_data_source_block neal002
_cod_depositor_comments 'Adding full bibliography for 4029314.cif.'
_cod_original_cell_volume 2696.0(6)
_cod_database_code 4029314
_shelx_space_group_comment
; 
The symmetry employed for this shelxl refinement is uniquely defined 
by the following loop, which should always be used as a source of 
symmetry information in preference to the above space-group names. 
They are only intended as comments. 
;
_shelx_estimated_absorpt_t_min 0.948
_shelx_estimated_absorpt_t_max 0.983
_shelxl_version_number 2013-4

loop_
_space_group_symop_operation_xyz
'x, y, z'
'-x, y+1/2, -z'

loop_
_atom_site_label
_atom_site_type_symbol
_atom_site_fract_x
_atom_site_fract_y
_atom_site_fract_z
_atom_site_U_iso_or_equiv
_atom_site_adp_type
_atom_site_occupancy
_atom_site_site_symmetry_order
_atom_site_calc_flag
_atom_site_refinement_flags_posn
_atom_site_refinement_flags_adp
N1 N 0.8993(2) 0.5674(3) 0.95594(12) 0.0319(6) Uani 1 1 d D .
H11N H 0.916(3) 0.639(3) 0.9827(13) 0.038 Uiso 1 1 d D U
H12N H 0.850(2) 0.513(3) 0.9681(14) 0.038 Uiso 1 1 d D U
N2 N 0.4895(2) -0.1177(3) 0.83229(13) 0.0386(7) Uani 1 1 d . .
N3 N 0.37823(19) 0.6218(3) 0.95826(11) 0.0244(5) Uani 1 1 d D .
H31N H 0.416(2) 0.697(3) 0.9716(14) 0.029 Uiso 1 1 d D U
H32N H 0.328(2) 0.605(3) 0.9783(13) 0.029 Uiso 1 1 d D U
N4 N -0.0001(3) -0.1197(4) 0.82643(14) 0.0476(8) Uani 1 1 d . .
N5 N 0.6467(2) 0.4026(3) 0.52906(11) 0.0244(5) Uani 1 1 d . .
H51N H 0.620(3) 0.323(4) 0.5109(15) 0.029 Uiso 1 1 d . U
H52N H 0.672(2) 0.456(4) 0.5039(15) 0.029 Uiso 1 1 d . U
N6 N 0.4112(3) -0.3270(3) 0.68609(15) 0.0436(7) Uani 1 1 d . .
N7 N 0.14689(19) 0.4028(3) 0.52552(11) 0.0234(5) Uani 1 1 d D .
H71N H 0.118(2) 0.324(3) 0.5064(14) 0.028 Uiso 1 1 d D U
H72N H 0.173(2) 0.454(3) 0.4992(12) 0.028 Uiso 1 1 d D U
N8 N -0.0900(3) -0.3257(3) 0.68436(15) 0.0426(7) Uani 1 1 d . .
O1 O 1.18814(16) 0.5420(3) 0.98370(11) 0.0401(6) Uani 1 1 d . .
O2 O 1.07881(19) 0.7030(3) 1.00517(13) 0.0519(7) Uani 1 1 d . .
O3 O 0.82078(17) 0.3779(2) 0.85303(10) 0.0361(5) Uani 1 1 d . .
O4 O 0.6868(2) 0.4760(3) 0.78378(12) 0.0574(7) Uani 1 1 d . .
O5 O 0.5368(2) -0.2141(3) 0.86155(15) 0.0617(8) Uani 1 1 d . .
O6 O 0.3970(2) -0.1243(3) 0.80312(11) 0.0513(7) Uani 1 1 d . .
O7 O 0.60470(16) 0.4247(2) 1.04399(9) 0.0311(5) Uani 1 1 d . .
O8 O 0.57395(18) 0.6541(2) 1.03288(11) 0.0421(6) Uani 1 1 d . .
O9 O 0.31513(17) 0.3880(2) 0.85659(9) 0.0332(5) Uani 1 1 d . .
O10 O 0.19679(18) 0.4754(2) 0.77510(10) 0.0417(6) Uani 1 1 d . .
O11 O 0.0508(2) -0.2212(3) 0.85059(16) 0.0754(10) Uani 1 1 d . .
O12 O -0.0951(2) -0.1238(3) 0.80416(13) 0.0645(9) Uani 1 1 d . .
O13 O 0.43886(17) 0.6587(2) 0.51930(11) 0.0392(6) Uani 1 1 d . .
O14 O 0.60556(18) 0.6848(2) 0.50675(11) 0.0396(6) Uani 1 1 d . .
O15 O 0.62538(16) 0.2442(2) 0.63895(10) 0.0316(5) Uani 1 1 d . .
O16 O 0.77357(18) 0.1396(3) 0.69266(11) 0.0444(6) Uani 1 1 d . .
O17 O 0.3199(2) -0.3246(3) 0.65469(16) 0.0749(9) Uani 1 1 d . .
O18 O 0.4479(2) -0.4226(3) 0.72010(14) 0.0634(8) Uani 1 1 d . .
O19 O -0.05953(17) 0.6592(2) 0.52206(10) 0.0375(5) Uani 1 1 d . .
O20 O 0.10452(18) 0.6855(2) 0.50521(11) 0.0382(6) Uani 1 1 d . .
O21 O 0.12884(16) 0.2397(2) 0.63440(9) 0.0298(5) Uani 1 1 d . .
O22 O 0.27699(17) 0.1319(2) 0.68634(10) 0.0384(5) Uani 1 1 d . .
O23 O -0.1837(2) -0.3170(3) 0.65802(17) 0.0764(10) Uani 1 1 d . .
O24 O -0.0521(2) -0.4258(3) 0.71497(13) 0.0570(7) Uani 1 1 d . .
O25 O 0.7534(2) 0.3848(3) 0.97687(13) 0.0522(7) Uani 1 1 d D .
H251 H 0.717(3) 0.397(5) 1.0040(14) 0.063 Uiso 1 1 d D U
H252 H 0.797(2) 0.319(3) 0.9901(17) 0.063 Uiso 1 1 d D U
O26 O 0.2196(2) 0.2550(3) 0.99232(16) 0.0641(8) Uani 1 1 d D .
H261 H 0.215(3) 0.342(2) 0.987(2) 0.077 Uiso 1 1 d D U
H262 H 0.278(2) 0.226(4) 0.987(2) 0.077 Uiso 1 1 d D U
O27 O 0.79533(17) 0.4594(3) 0.45777(11) 0.0367(5) Uani 1 1 d D .
H271 H 0.841(2) 0.519(3) 0.4788(15) 0.044 Uiso 1 1 d D U
H272 H 0.827(3) 0.381(3) 0.4635(16) 0.044 Uiso 1 1 d D U
O28 O 0.29602(17) 0.4604(3) 0.45374(11) 0.0376(5) Uani 1 1 d D .
H281 H 0.340(3) 0.520(3) 0.4751(15) 0.045 Uiso 1 1 d D U
H282 H 0.327(3) 0.381(3) 0.4606(16) 0.045 Uiso 1 1 d D U
C1 C 1.0032(2) 0.4957(3) 0.95596(15) 0.0304(7) Uani 1 1 d . .
H1A H 1.0084 0.4070 0.9799 0.037 Uiso 1 1 calc R U
C2 C 0.9975(2) 0.4625(4) 0.88847(16) 0.0421(9) Uani 1 1 d . .
H2A H 1.0517 0.5168 0.8736 0.051 Uiso 1 1 calc R U
H2B H 1.0103 0.3620 0.8832 0.051 Uiso 1 1 calc R U
C3 C 0.8856(3) 0.5028(4) 0.85354(15) 0.0388(8) Uani 1 1 d . .
H3A H 0.8841 0.5369 0.8112 0.047 Uiso 1 1 calc R U
C4 C 0.8508(3) 0.6135(3) 0.89246(15) 0.0377(8) Uani 1 1 d . .
H4A H 0.8779 0.7064 0.8843 0.045 Uiso 1 1 calc R U
H4B H 0.7720 0.6174 0.8849 0.045 Uiso 1 1 calc R U
C5 C 1.0970(3) 0.5896(3) 0.98398(14) 0.0318(7) Uani 1 1 d . .
C6 C 0.7217(3) 0.3810(4) 0.81726(14) 0.0358(8) Uani 1 1 d . .
C7 C 0.6622(3) 0.2503(3) 0.82305(14) 0.0312(7) Uani 1 1 d . .
C8 C 0.5565(3) 0.2400(3) 0.78994(14) 0.0325(7) Uani 1 1 d . .
H8A H 0.5243 0.3152 0.7648 0.039 Uiso 1 1 calc R U
C9 C 0.4986(2) 0.1206(3) 0.79363(14) 0.0327(7) Uani 1 1 d . .
H9A H 0.4266 0.1120 0.7712 0.039 Uiso 1 1 calc R U
C10 C 0.5483(2) 0.0143(3) 0.83074(14) 0.0307(7) Uani 1 1 d . .
C11 C 0.6517(3) 0.0223(4) 0.86502(15) 0.0394(8) Uani 1 1 d . .
H11A H 0.6828 -0.0527 0.8908 0.047 Uiso 1 1 calc R U
C12 C 0.7093(3) 0.1417(4) 0.86109(15) 0.0393(8) Uani 1 1 d . .
H12A H 0.7809 0.1498 0.8843 0.047 Uiso 1 1 calc R U
C13 C 0.4528(2) 0.4989(3) 0.97009(13) 0.0227(6) Uani 1 1 d . .
H13A H 0.4150 0.4148 0.9807 0.027 Uiso 1 1 calc R U
C14 C 0.4818(2) 0.4783(3) 0.90861(13) 0.0289(7) Uani 1 1 d . .
H14A H 0.5406 0.5414 0.9046 0.035 Uiso 1 1 calc R U
H14B H 0.5038 0.3808 0.9039 0.035 Uiso 1 1 calc R U
C15 C 0.3801(2) 0.5133(3) 0.86174(14) 0.0283(7) Uani 1 1 d . .
H15A H 0.3944 0.5411 0.8215 0.034 Uiso 1 1 calc R U
C16 C 0.3295(2) 0.6312(3) 0.89057(13) 0.0274(6) Uani 1 1 d . .
H16A H 0.3456 0.7225 0.8743 0.033 Uiso 1 1 calc R U
H16B H 0.2510 0.6195 0.8821 0.033 Uiso 1 1 calc R U
C17 C 0.5513(2) 0.5303(3) 1.02098(13) 0.0244(6) Uani 1 1 d . .
C18 C 0.2264(2) 0.3826(3) 0.81126(13) 0.0279(7) Uani 1 1 d . .
C19 C 0.1694(2) 0.2483(3) 0.81304(13) 0.0267(7) Uani 1 1 d . .
C20 C 0.0628(2) 0.2374(3) 0.78166(14) 0.0311(7) Uani 1 1 d . .
H20A H 0.0293 0.3127 0.7570 0.037 Uiso 1 1 calc R U
C21 C 0.0057(2) 0.1177(3) 0.78617(13) 0.0324(7) Uani 1 1 d . .
H21A H -0.0674 0.1097 0.7656 0.039 Uiso 1 1 calc R U
C22 C 0.0588(3) 0.0096(3) 0.82180(14) 0.0327(7) Uani 1 1 d . .
C23 C 0.1646(3) 0.0161(4) 0.85200(15) 0.0365(8) Uani 1 1 d . .
H23A H 0.1985 -0.0611 0.8752 0.044 Uiso 1 1 calc R U
C24 C 0.2204(2) 0.1369(3) 0.84800(14) 0.0314(7) Uani 1 1 d . .
H24A H 0.2933 0.1443 0.8690 0.038 Uiso 1 1 calc R U
C25 C 0.5598(2) 0.4750(3) 0.55159(13) 0.0253(6) Uani 1 1 d . .
H25A H 0.4940 0.4158 0.5429 0.030 Uiso 1 1 calc R U
C26 C 0.6041(2) 0.4872(3) 0.62114(14) 0.0316(7) Uani 1 1 d . .
H26A H 0.6378 0.5794 0.6320 0.038 Uiso 1 1 calc R U
H26B H 0.5466 0.4745 0.6432 0.038 Uiso 1 1 calc R U
C27 C 0.6858(2) 0.3720(3) 0.63689(14) 0.0293(7) Uani 1 1 d . .
H27A H 0.7393 0.3899 0.6763 0.035 Uiso 1 1 calc R U
C28 C 0.7364(2) 0.3683(3) 0.58267(13) 0.0299(7) Uani 1 1 d . .
H28A H 0.7944 0.4381 0.5873 0.036 Uiso 1 1 calc R U
H28B H 0.7660 0.2748 0.5779 0.036 Uiso 1 1 calc R U
C29 C 0.5333(2) 0.6197(3) 0.52234(13) 0.0285(7) Uani 1 1 d . .
C30 C 0.6795(2) 0.1362(3) 0.66960(13) 0.0284(7) Uani 1 1 d . .
C31 C 0.6081(2) 0.0153(3) 0.67182(13) 0.0265(6) Uani 1 1 d . .
C32 C 0.5013(2) 0.0172(3) 0.64132(14) 0.0303(7) Uani 1 1 d . .
H32A H 0.4727 0.0961 0.6175 0.036 Uiso 1 1 calc R U
C33 C 0.4362(3) -0.0956(4) 0.64551(14) 0.0339(7) Uani 1 1 d . .
H33A H 0.3630 -0.0960 0.6244 0.041 Uiso 1 1 calc R U
C34 C 0.4807(3) -0.2071(3) 0.68112(14) 0.0313(7) Uani 1 1 d . .
C35 C 0.5866(3) -0.2121(3) 0.71230(14) 0.0327(7) Uani 1 1 d . .
H35A H 0.6146 -0.2908 0.7364 0.039 Uiso 1 1 calc R U
C36 C 0.6506(2) -0.0991(3) 0.70735(13) 0.0302(7) Uani 1 1 d . .
H36A H 0.7238 -0.0996 0.7283 0.036 Uiso 1 1 calc R U
C37 C 0.0613(2) 0.4740(3) 0.55007(13) 0.0255(6) Uani 1 1 d . .
H37A H -0.0045 0.4149 0.5419 0.031 Uiso 1 1 calc R U
C38 C 0.1086(2) 0.4831(3) 0.61924(13) 0.0299(7) Uani 1 1 d . .
H38A H 0.1431 0.5748 0.6303 0.036 Uiso 1 1 calc R U
H38B H 0.0525 0.4698 0.6422 0.036 Uiso 1 1 calc R U
C39 C 0.1898(2) 0.3674(3) 0.63301(13) 0.0281(7) Uani 1 1 d . .
H39A H 0.2444 0.3832 0.6722 0.034 Uiso 1 1 calc R U
C40 C 0.2383(2) 0.3665(3) 0.57818(13) 0.0282(7) Uani 1 1 d . .
H40A H 0.2962 0.4364 0.5828 0.034 Uiso 1 1 calc R U
H40B H 0.2675 0.2733 0.5723 0.034 Uiso 1 1 calc R U
C41 C 0.0340(2) 0.6195(3) 0.52230(13) 0.0280(7) Uani 1 1 d . .
C42 C 0.1826(2) 0.1306(3) 0.66404(13) 0.0262(6) Uani 1 1 d . .
C43 C 0.1102(2) 0.0108(3) 0.66672(13) 0.0258(6) Uani 1 1 d . .
C44 C 0.0017(2) 0.0165(3) 0.63883(13) 0.0293(7) Uani 1 1 d . .
H44A H -0.0271 0.0966 0.6160 0.035 Uiso 1 1 calc R U
C45 C -0.0643(2) -0.0941(4) 0.64430(14) 0.0330(7) Uani 1 1 d . .
H45A H -0.1385 -0.0914 0.6254 0.040 Uiso 1 1 calc R U
C46 C -0.0194(3) -0.2082(3) 0.67791(14) 0.0307(7) Uani 1 1 d . .
C47 C 0.0882(3) -0.2183(3) 0.70607(14) 0.0322(7) Uani 1 1 d . .
H47A H 0.1165 -0.2990 0.7287 0.039 Uiso 1 1 calc R U
C48 C 0.1530(2) -0.1064(3) 0.70001(13) 0.0289(7) Uani 1 1 d . .
H48A H 0.2272 -0.1098 0.7187 0.035 Uiso 1 1 calc R U

loop_
_atom_site_aniso_label
_atom_site_aniso_U_11
_atom_site_aniso_U_22
_atom_site_aniso_U_33
_atom_site_aniso_U_23
_atom_site_aniso_U_13
_atom_site_aniso_U_12
N1 0.0256(14) 0.0310(16) 0.0419(16) -0.0063(12) 0.0135(12) -0.0048(12)
N2 0.0358(17) 0.0416(17) 0.0377(16) -0.0004(14) 0.0073(13) -0.0136(14)
N3 0.0196(13) 0.0197(13) 0.0331(14) -0.0018(11) 0.0044(10) -0.0036(10)
N4 0.0433(19) 0.052(2) 0.0435(17) 0.0107(16) 0.0027(15) -0.0154(17)
N5 0.0246(14) 0.0187(13) 0.0287(13) -0.0005(11) 0.0036(11) -0.0022(11)
N6 0.0457(19) 0.0330(17) 0.060(2) -0.0067(15) 0.0271(16) -0.0055(15)
N7 0.0236(13) 0.0197(13) 0.0259(13) -0.0003(10) 0.0039(10) -0.0021(10)
N8 0.0440(19) 0.0308(17) 0.0581(19) -0.0051(15) 0.0221(16) -0.0046(14)
O1 0.0235(12) 0.0392(14) 0.0592(16) -0.0023(11) 0.0131(11) -0.0024(10)
O2 0.0323(14) 0.0394(15) 0.083(2) -0.0282(14) 0.0111(13) -0.0072(11)
O3 0.0346(13) 0.0359(13) 0.0362(12) -0.0013(10) 0.0049(10) -0.0123(11)
O4 0.0582(16) 0.0468(16) 0.0557(16) 0.0188(14) -0.0098(13) -0.0154(14)
O5 0.0485(16) 0.0373(16) 0.093(2) 0.0187(16) 0.0044(15) -0.0076(13)
O6 0.0423(15) 0.0607(18) 0.0444(14) 0.0080(13) -0.0029(12) -0.0241(14)
O7 0.0263(11) 0.0263(12) 0.0378(12) 0.0050(9) 0.0019(9) 0.0037(9)
O8 0.0359(13) 0.0239(12) 0.0556(15) -0.0043(11) -0.0109(11) -0.0009(10)
O9 0.0357(12) 0.0255(11) 0.0320(11) 0.0006(9) -0.0053(10) -0.0070(10)
O10 0.0453(14) 0.0356(13) 0.0363(13) 0.0090(11) -0.0063(11) -0.0034(12)
O11 0.0605(19) 0.056(2) 0.103(3) 0.0320(19) 0.0057(18) -0.0153(17)
O12 0.0373(16) 0.078(2) 0.0692(18) 0.0220(16) -0.0060(14) -0.0256(15)
O13 0.0304(13) 0.0252(12) 0.0584(15) 0.0076(11) 0.0031(11) 0.0066(10)
O14 0.0413(14) 0.0251(12) 0.0528(15) 0.0096(11) 0.0118(12) -0.0019(11)
O15 0.0274(12) 0.0273(13) 0.0369(12) 0.0075(10) 0.0011(10) -0.0018(9)
O16 0.0277(13) 0.0388(14) 0.0593(15) 0.0135(12) -0.0046(11) -0.0005(11)
O17 0.0512(19) 0.0550(19) 0.113(3) -0.0046(18) 0.0075(18) -0.0254(16)
O18 0.0684(19) 0.0383(16) 0.095(2) 0.0189(16) 0.0415(17) 0.0000(14)
O19 0.0320(13) 0.0259(12) 0.0508(14) 0.0061(11) 0.0021(11) 0.0067(10)
O20 0.0412(14) 0.0236(12) 0.0493(14) 0.0090(10) 0.0094(11) -0.0024(10)
O21 0.0278(12) 0.0242(12) 0.0340(12) 0.0079(9) 0.0007(9) -0.0011(9)
O22 0.0264(12) 0.0357(13) 0.0488(14) 0.0090(11) 0.0000(10) 0.0012(10)
O23 0.0437(18) 0.0510(18) 0.126(3) 0.0028(18) 0.0038(18) -0.0197(15)
O24 0.0636(18) 0.0343(15) 0.082(2) 0.0150(14) 0.0346(15) -0.0014(13)
O25 0.0435(15) 0.0433(15) 0.080(2) 0.0191(15) 0.0352(14) 0.0131(13)
O26 0.0645(19) 0.0391(16) 0.104(2) 0.0152(17) 0.0511(18) 0.0039(15)
O27 0.0284(12) 0.0389(14) 0.0413(14) 0.0021(11) 0.0052(10) -0.0007(11)
O28 0.0293(13) 0.0396(14) 0.0422(14) 0.0008(11) 0.0047(11) -0.0014(11)
C1 0.0243(15) 0.0239(16) 0.0470(19) -0.0065(14) 0.0165(14) -0.0064(13)
C2 0.0325(18) 0.047(2) 0.052(2) -0.0186(17) 0.0209(16) -0.0134(16)
C3 0.044(2) 0.039(2) 0.0359(18) -0.0028(15) 0.0141(16) -0.0200(16)
C4 0.0382(19) 0.0291(18) 0.046(2) 0.0023(15) 0.0102(16) -0.0072(15)
C5 0.0322(18) 0.0276(17) 0.0366(17) 0.0005(14) 0.0100(14) -0.0032(14)
C6 0.039(2) 0.0373(19) 0.0292(17) -0.0008(15) 0.0034(15) -0.0104(16)
C7 0.0332(18) 0.0320(18) 0.0266(16) -0.0004(14) 0.0032(14) -0.0061(14)
C8 0.0305(18) 0.0326(19) 0.0310(17) 0.0027(14) 0.0005(14) -0.0001(14)
C9 0.0261(16) 0.040(2) 0.0296(16) -0.0035(14) 0.0028(13) -0.0047(15)
C10 0.0310(17) 0.0322(18) 0.0292(16) -0.0015(14) 0.0075(13) -0.0069(14)
C11 0.0366(19) 0.036(2) 0.0398(19) 0.0042(15) -0.0019(15) -0.0045(16)
C12 0.0313(18) 0.039(2) 0.0405(19) 0.0026(16) -0.0051(15) -0.0075(16)
C13 0.0194(14) 0.0168(14) 0.0310(15) 0.0019(12) 0.0045(12) 0.0007(12)
C14 0.0284(16) 0.0262(16) 0.0322(16) -0.0017(13) 0.0073(13) 0.0012(13)
C15 0.0292(16) 0.0252(16) 0.0295(16) 0.0022(13) 0.0052(13) -0.0036(13)
C16 0.0241(15) 0.0239(16) 0.0321(16) 0.0045(13) 0.0025(12) -0.0014(13)
C17 0.0206(14) 0.0229(15) 0.0296(15) -0.0001(12) 0.0056(12) -0.0009(12)
C18 0.0298(17) 0.0254(16) 0.0258(15) -0.0018(13) 0.0013(13) 0.0005(13)
C19 0.0288(17) 0.0268(17) 0.0227(14) -0.0042(12) 0.0024(13) 0.0017(13)
C20 0.0317(18) 0.0331(19) 0.0252(15) -0.0011(13) 0.0004(13) 0.0063(14)
C21 0.0239(16) 0.042(2) 0.0277(16) -0.0048(14) -0.0012(13) -0.0026(14)
C22 0.0345(18) 0.0338(19) 0.0290(16) 0.0000(14) 0.0060(14) -0.0077(15)
C23 0.0342(18) 0.036(2) 0.0342(18) 0.0038(15) -0.0011(14) -0.0002(15)
C24 0.0247(16) 0.0312(17) 0.0343(17) -0.0003(14) -0.0011(13) -0.0002(14)
C25 0.0213(14) 0.0199(14) 0.0343(16) -0.0004(13) 0.0061(12) -0.0007(12)
C26 0.0377(17) 0.0246(16) 0.0337(17) 0.0015(13) 0.0108(14) 0.0015(14)
C27 0.0281(16) 0.0267(17) 0.0314(16) 0.0031(13) 0.0034(13) -0.0027(14)
C28 0.0224(16) 0.0293(17) 0.0356(17) 0.0032(14) 0.0018(13) 0.0018(13)
C29 0.0335(18) 0.0192(16) 0.0303(16) 0.0004(12) 0.0024(14) -0.0009(13)
C30 0.0281(17) 0.0275(16) 0.0286(15) 0.0049(13) 0.0048(13) 0.0037(14)
C31 0.0268(16) 0.0281(17) 0.0242(15) 0.0009(12) 0.0049(12) 0.0019(13)
C32 0.0279(16) 0.0290(17) 0.0317(16) 0.0046(13) 0.0025(13) 0.0027(14)
C33 0.0278(17) 0.0356(19) 0.0364(17) -0.0033(15) 0.0039(14) 0.0004(15)
C34 0.0346(18) 0.0259(17) 0.0367(17) -0.0068(14) 0.0150(15) -0.0036(14)
C35 0.0386(19) 0.0247(17) 0.0364(17) 0.0051(14) 0.0122(15) 0.0065(14)
C36 0.0282(16) 0.0301(17) 0.0316(16) 0.0050(14) 0.0056(13) 0.0056(14)
C37 0.0215(14) 0.0194(14) 0.0345(16) 0.0000(13) 0.0046(12) 0.0016(12)
C38 0.0369(17) 0.0237(16) 0.0300(16) 0.0007(13) 0.0098(13) 0.0022(14)
C39 0.0276(16) 0.0247(16) 0.0292(16) 0.0019(13) 0.0011(13) -0.0030(13)
C40 0.0206(15) 0.0280(17) 0.0338(16) 0.0006(13) 0.0020(13) 0.0003(13)
C41 0.0330(18) 0.0190(16) 0.0288(16) 0.0014(12) 0.0006(13) 0.0015(13)
C42 0.0264(16) 0.0268(16) 0.0250(15) 0.0039(13) 0.0051(12) 0.0040(13)
C43 0.0281(16) 0.0259(17) 0.0232(14) 0.0002(12) 0.0057(12) 0.0023(13)
C44 0.0297(16) 0.0274(17) 0.0275(15) 0.0044(13) 0.0003(13) 0.0035(14)
C45 0.0269(16) 0.0354(18) 0.0343(17) 0.0000(15) 0.0023(14) 0.0021(14)
C46 0.0335(18) 0.0269(17) 0.0334(17) -0.0031(13) 0.0115(14) -0.0029(14)
C47 0.0384(19) 0.0258(16) 0.0340(17) 0.0042(14) 0.0116(15) 0.0061(15)
C48 0.0276(16) 0.0283(16) 0.0298(16) 0.0034(13) 0.0045(13) 0.0060(14)

loop_
_atom_type_symbol
_atom_type_description
_atom_type_scat_dispersion_real
_atom_type_scat_dispersion_imag
_atom_type_scat_source
C C 0.0033 0.0016 'International Tables Vol C Tables 4.2.6.8 and 6.1.1.4'
H H 0.0000 0.0000 'International Tables Vol C Tables 4.2.6.8 and 6.1.1.4'
O O 0.0106 0.0060 'International Tables Vol C Tables 4.2.6.8 and 6.1.1.4'
N N 0.0061 0.0033 'International Tables Vol C Tables 4.2.6.8 and 6.1.1.4'

loop_
_geom_angle_atom_site_label_1
_geom_angle_atom_site_label_2
_geom_angle_atom_site_label_3
_geom_angle
C4 N1 C1 108.1(2)
O5 N2 O6 123.6(3)
O5 N2 C10 118.1(3)
O6 N2 C10 118.3(3)
C16 N3 C13 108.8(2)
O12 N4 O11 122.8(3)
O12 N4 C22 119.2(3)
O11 N4 C22 118.0(3)
C28 N5 C25 109.1(2)
O18 N6 O17 123.8(3)
O18 N6 C34 118.8(3)
O17 N6 C34 117.4(3)
C40 N7 C37 108.9(2)
O24 N8 O23 123.4(3)
O24 N8 C46 119.0(3)
O23 N8 C46 117.6(3)
C6 O3 C3 116.8(3)
C18 O9 C15 117.6(2)
C30 O15 C27 116.6(2)
C42 O21 C39 116.6(2)
N1 C1 C5 110.5(2)
N1 C1 C2 104.9(3)
C5 C1 C2 112.4(2)
C3 C2 C1 106.1(2)
O3 C3 C4 109.6(2)
O3 C3 C2 105.5(3)
C4 C3 C2 104.8(3)
N1 C4 C3 103.4(3)
O2 C5 O1 125.8(3)
O2 C5 C1 118.6(3)
O1 C5 C1 115.7(3)
O4 C6 O3 123.8(3)
O4 C6 C7 124.7(3)
O3 C6 C7 111.5(3)
C8 C7 C12 120.3(3)
C8 C7 C6 118.1(3)
C12 C7 C6 121.6(3)
C9 C8 C7 120.1(3)
C10 C9 C8 118.1(3)
C9 C10 C11 123.3(3)
C9 C10 N2 118.7(3)
C11 C10 N2 117.9(3)
C10 C11 C12 118.4(3)
C11 C12 C7 119.8(3)
N3 C13 C17 111.3(2)
N3 C13 C14 103.0(2)
C17 C13 C14 111.5(2)
C15 C14 C13 104.1(2)
O9 C15 C14 105.1(2)
O9 C15 C16 110.6(2)
C14 C15 C16 104.9(2)
N3 C16 C15 105.4(2)
O8 C17 O7 127.1(3)
O8 C17 C13 117.6(3)
O7 C17 C13 115.2(2)
O10 C18 O9 124.2(3)
O10 C18 C19 125.3(3)
O9 C18 C19 110.5(3)
C20 C19 C24 120.3(3)
C20 C19 C18 119.1(3)
C24 C19 C18 120.5(3)
C21 C20 C19 120.3(3)
C20 C21 C22 117.7(3)
C23 C22 C21 123.2(3)
C23 C22 N4 118.2(3)
C21 C22 N4 118.6(3)
C22 C23 C24 118.6(3)
C23 C24 C19 119.8(3)
N5 C25 C26 104.4(2)
N5 C25 C29 112.4(2)
C26 C25 C29 110.9(2)
C27 C26 C25 104.7(2)
O15 C27 C26 106.0(2)
O15 C27 C28 109.9(2)
C26 C27 C28 103.7(2)
N5 C28 C27 104.1(2)
O14 C29 O13 128.0(3)
O14 C29 C25 118.0(3)
O13 C29 C25 113.9(3)
O16 C30 O15 123.3(3)
O16 C30 C31 125.1(3)
O15 C30 C31 111.6(2)
C32 C31 C36 120.4(3)
C32 C31 C30 121.5(3)
C36 C31 C30 118.1(3)
C31 C32 C33 120.2(3)
C34 C33 C32 118.0(3)
C33 C34 C35 123.3(3)
C33 C34 N6 118.1(3)
C35 C34 N6 118.6(3)
C34 C35 C36 118.0(3)
C35 C36 C31 120.2(3)
N7 C37 C38 104.2(2)
N7 C37 C41 112.4(2)
C38 C37 C41 111.0(2)
C39 C38 C37 104.9(2)
O21 C39 C40 110.0(2)
O21 C39 C38 105.8(2)
C40 C39 C38 103.8(2)
N7 C40 C39 104.0(2)
O20 C41 O19 127.8(3)
O20 C41 C37 118.3(3)
O19 C41 C37 113.8(3)
O22 C42 O21 123.6(3)
O22 C42 C43 124.9(3)
O21 C42 C43 111.5(2)
C48 C43 C44 120.2(3)
C48 C43 C42 118.2(3)
C44 C43 C42 121.6(3)
C45 C44 C43 120.3(3)
C46 C45 C44 118.0(3)
C45 C46 C47 123.6(3)
C45 C46 N8 118.1(3)
C47 C46 N8 118.4(3)
C46 C47 C48 117.5(3)
C47 C48 C43 120.4(3)

loop_
_geom_bond_atom_site_label_1
_geom_bond_atom_site_label_2
_geom_bond_distance
N1 C4 1.482(4)
N1 C1 1.505(4)
N2 O5 1.212(4)
N2 O6 1.219(3)
N2 C10 1.479(4)
N3 C16 1.504(4)
N3 C13 1.505(4)
N4 O12 1.209(4)
N4 O11 1.227(4)
N4 C22 1.470(4)
N5 C28 1.497(4)
N5 C25 1.502(4)
N6 O18 1.215(4)
N6 O17 1.221(4)
N6 C34 1.478(4)
N7 C40 1.501(4)
N7 C37 1.507(4)
N8 O24 1.214(4)
N8 O23 1.216(4)
N8 C46 1.477(4)
O1 C5 1.261(4)
O2 C5 1.231(4)
O3 C6 1.339(4)
O3 C3 1.459(4)
O4 C6 1.200(4)
O7 C17 1.264(3)
O8 C17 1.237(4)
O9 C18 1.341(3)
O9 C15 1.453(4)
O10 C18 1.205(4)
O13 C29 1.259(4)
O14 C29 1.237(4)
O15 C30 1.344(3)
O15 C27 1.459(4)
O16 C30 1.202(3)
O19 C41 1.262(4)
O20 C41 1.240(4)
O21 C42 1.342(3)
O21 C39 1.459(3)
O22 C42 1.201(3)
C1 C5 1.520(4)
C1 C2 1.532(4)
C2 C3 1.520(5)
C3 C4 1.509(5)
C6 C7 1.491(5)
C7 C8 1.392(4)
C7 C12 1.393(4)
C8 C9 1.380(4)
C9 C10 1.376(4)
C10 C11 1.376(4)
C11 C12 1.378(5)
C13 C17 1.524(4)
C13 C14 1.525(4)
C14 C15 1.513(4)
C15 C16 1.523(4)
C18 C19 1.489(4)
C19 C20 1.392(4)
C19 C24 1.395(4)
C20 C21 1.380(4)
C21 C22 1.388(4)
C22 C23 1.373(4)
C23 C24 1.378(4)
C25 C26 1.535(4)
C25 C29 1.539(4)
C26 C27 1.510(4)
C27 C28 1.510(4)
C30 C31 1.488(4)
C31 C32 1.384(4)
C31 C36 1.392(4)
C32 C33 1.387(4)
C33 C34 1.377(5)
C34 C35 1.380(5)
C35 C36 1.382(5)
C37 C38 1.531(4)
C37 C41 1.536(4)
C38 C39 1.507(4)
C39 C40 1.506(4)
C42 C43 1.490(4)
C43 C48 1.390(4)
C43 C44 1.392(4)
C44 C45 1.383(4)
C45 C46 1.378(5)
C46 C47 1.384(4)
C47 C48 1.387(5)

loop_
_geom_hbond_atom_site_label_D
_geom_hbond_atom_site_label_H
_geom_hbond_atom_site_label_A
_geom_hbond_distance_DH
_geom_hbond_distance_HA
_geom_hbond_distance_DA
_geom_hbond_angle_DHA
_geom_hbond_site_symmetry_A
N1 H11N O2 0.90(2) 2.13(3) 2.657(4) 116(3) .
N1 H11N O26 0.90(2) 2.25(3) 2.787(4) 118(3) 2_657
N1 H12N O25 0.91(2) 1.80(2) 2.690(4) 167(3) .
N3 H31N O7 0.88(2) 2.22(3) 2.915(3) 135(3) 2_657
N3 H31N O8 0.88(2) 2.21(3) 2.697(3) 115(3) .
N3 H32N O1 0.89(2) 1.93(2) 2.751(3) 153(3) 1_455
N5 H51N O13 0.89(3) 1.81(3) 2.703(3) 174(3) 2_646
N5 H52N O27 0.88(3) 2.09(3) 2.822(3) 140(3) .
N7 H71N O19 0.91(2) 1.80(2) 2.703(3) 173(3) 2_546
N7 H72N O28 0.89(2) 2.08(2) 2.836(3) 142(3) .
O25 H251 O7 0.86(2) 1.89(2) 2.728(3) 164(4) .
O25 H252 O2 0.85(2) 1.93(2) 2.733(3) 157(3) 2_747
O26 H261 O1 0.84(2) 1.95(2) 2.782(3) 170(4) 1_455
O26 H262 O8 0.84(2) 2.17(2) 3.006(4) 176(4) 2_647
O27 H271 O19 0.87(2) 1.95(2) 2.825(3) 177(3) 1_655
O27 H272 O20 0.85(2) 2.12(2) 2.959(3) 168(3) 2_646
O28 H281 O13 0.86(2) 1.95(2) 2.810(3) 177(4) .
O28 H282 O14 0.86(2) 2.13(2) 2.976(3) 169(3) 2_646
